data_7215365
loop_
_publ_author_name
'Reynes, Mathias'
'Dautel, Olivier J.'
'Virieux, David'
'Flot, David'
'Moreau, Jo\"el J. E.'

_publ_section_title
;
 Synthesis and crystal structure of
 tris(2,3-triphenylenedioxy)cyclotriphosphazene: a new clathration system
;
_journal_issue 20
_journal_name_full CrystEngComm
_journal_page_first 6050
_journal_paper_doi 10.1039/c1ce05529a
_journal_volume 13
_journal_year 2011
_chemical_formula_sum 'C66 H35 Cl6 N3 O6 P3'
_chemical_formula_weight 1271.58
_chemical_name_systematic
;
?
;
_space_group_IT_number 2
_symmetry_cell_setting triclinic
_symmetry_Int_Tables_number 2
_symmetry_space_group_name_Hall '-P 1'
_symmetry_space_group_name_H-M 'P -1'
_atom_sites_solution_hydrogens geom
_atom_sites_solution_primary direct
_atom_sites_solution_secondary difmap
_audit_creation_method SHELXL-97
_cell_angle_alpha 94.818(3)
_cell_angle_beta 99.983(5)
_cell_angle_gamma 98.226(6)
_cell_formula_units_Z 2
_cell_length_a 8.769(2)
_cell_length_b 15.024(2)
_cell_length_c 21.216(2)
_cell_measurement_reflns_used 21428
_cell_measurement_temperature 100(2)
_cell_measurement_theta_max 30.77
_cell_measurement_theta_min 1.2
_cell_volume 2707.4(8)
_computing_cell_refinement 'XDS (Kabsch, 2010)'
_computing_data_collection mxCuBE
_computing_data_reduction 'XDS (Kabsch, 2010)'
_computing_publication_material 'enCIFer, WinGX'
_computing_structure_refinement 'SHELXL-97 (Sheldrick, 1997)'
_computing_structure_solution 'SHELXS-97 (Sheldrick, 1990)'
_diffrn_ambient_temperature 100(2)
_diffrn_detector_type 'marMOSAIC 225'
_diffrn_measured_fraction_theta_full 0.869
_diffrn_measured_fraction_theta_max 0.869
_diffrn_measurement_device_type 'ESRF-EMBL MD2M diffractometer'
_diffrn_measurement_method oscillation
_diffrn_radiation_monochromator Si111
_diffrn_radiation_source 'ESRF synchrotron'
_diffrn_radiation_type synchrotron
_diffrn_radiation_wavelength 0.87260
_diffrn_reflns_av_R_equivalents 0.0499
_diffrn_reflns_av_sigmaI/netI 0.0425
_diffrn_reflns_limit_h_max 9
_diffrn_reflns_limit_h_min -9
_diffrn_reflns_limit_k_max 17
_diffrn_reflns_limit_k_min -17
_diffrn_reflns_limit_l_max 24
_diffrn_reflns_limit_l_min -24
_diffrn_reflns_number 30257
_diffrn_reflns_theta_full 30.77
_diffrn_reflns_theta_max 30.77
_diffrn_reflns_theta_min 1.20
_diffrn_source_type 'ID23-2 gemini-microfocus'
_diffrn_standards_number 0
_exptl_absorpt_coefficient_mu 0.468
_exptl_crystal_colour none
_exptl_crystal_density_diffrn 1.560
_exptl_crystal_density_method 'not measured'
_exptl_crystal_description needle
_exptl_crystal_F_000 1294
_exptl_crystal_size_max 0.25
_exptl_crystal_size_mid 0.01
_exptl_crystal_size_min 0.01
_refine_diff_density_max 1.086
_refine_diff_density_min -1.303
_refine_diff_density_rms 0.086
_refine_ls_extinction_method none
_refine_ls_goodness_of_fit_ref 1.043
_refine_ls_hydrogen_treatment mixed
_refine_ls_matrix_type full
_refine_ls_number_parameters 791
_refine_ls_number_reflns 7949
_refine_ls_number_restraints 0
_refine_ls_restrained_S_all 1.043
_refine_ls_R_factor_all 0.0762
_refine_ls_R_factor_gt 0.0669
_refine_ls_shift/su_max 0.001
_refine_ls_shift/su_mean 0.000
_refine_ls_structure_factor_coef Fsqd
_refine_ls_weighting_details 'calc w=1/[\s^2^(Fo^2^)+(0.1163P)^2^+5.3925P] where P=(Fo^2^+2Fc^2^)/3'
_refine_ls_weighting_scheme calc
_refine_ls_wR_factor_gt 0.1895
_refine_ls_wR_factor_ref 0.1965
_reflns_number_gt 6770
_reflns_number_total 7949
_reflns_threshold_expression >2sigma(I)
_cod_data_source_file c1ce05529a.txt
_cod_data_source_block mrm26a
_cod_original_sg_symbol_H-M P-1
_cod_database_code 7215365

loop_
_symmetry_equiv_pos_as_xyz
'x, y, z'
'-x, -y, -z'

loop_
_atom_site_label
_atom_site_type_symbol
_atom_site_fract_x
_atom_site_fract_y
_atom_site_fract_z
_atom_site_U_iso_or_equiv
_atom_site_adp_type
_atom_site_occupancy
_atom_site_symmetry_multiplicity
_atom_site_calc_flag
_atom_site_refinement_flags
_atom_site_disorder_assembly
_atom_site_disorder_group
P1 P 0.78469(13) 0.29338(6) 0.33811(5) 0.0250(3) Uani 1 1 d . . .
P2 P 0.96391(13) 0.18179(6) 0.28311(5) 0.0255(3) Uani 1 1 d . . .
P3 P 0.83890(13) 0.31247(6) 0.21451(4) 0.0257(3) Uani 1 1 d . . .
O1 O 0.6145(3) 0.25961(17) 0.35453(12) 0.0280(6) Uani 1 1 d . . .
O2 O 0.8488(3) 0.36658(18) 0.40079(13) 0.0289(6) Uani 1 1 d . . .
O3 O 1.1483(3) 0.17975(17) 0.30932(13) 0.0296(6) Uani 1 1 d . . .
O4 O 0.9104(3) 0.07454(17) 0.26288(14) 0.0295(6) Uani 1 1 d . . .
O5 O 0.9332(3) 0.40109(18) 0.19053(12) 0.0287(6) Uani 1 1 d . . .
O6 O 0.7013(4) 0.28613(18) 0.15084(13) 0.0335(7) Uani 1 1 d . . .
N1 N 0.8852(4) 0.2135(2) 0.34086(15) 0.0300(8) Uani 1 1 d . . .
N2 N 0.9427(4) 0.2346(2) 0.22156(15) 0.0292(8) Uani 1 1 d . . .
N3 N 0.7682(4) 0.3431(2) 0.27498(16) 0.0293(8) Uani 1 1 d . . .
C1 C 0.5994(5) 0.3069(2) 0.41240(17) 0.0226(8) Uani 1 1 d . . .
C2 C 0.4689(5) 0.2992(2) 0.43900(17) 0.0244(8) Uani 1 1 d . . .
H2 H 0.3765 0.2587 0.4191 0.029 Uiso 1 1 calc R . .
C3 C 0.4750(5) 0.3539(2) 0.49790(17) 0.0235(8) Uani 1 1 d . . .
C4 C 0.3371(5) 0.3498(3) 0.52813(18) 0.0274(9) Uani 1 1 d . . .
C5 C 0.1951(5) 0.2920(3) 0.5005(2) 0.0336(10) Uani 1 1 d . . .
H5 H 0.1900 0.2550 0.4614 0.040 Uiso 1 1 calc R . .
C6 C 0.0638(6) 0.2876(3) 0.5284(2) 0.0403(11) Uani 1 1 d . . .
H6 H -0.0302 0.2484 0.5086 0.048 Uiso 1 1 calc R . .
C7 C 0.0710(6) 0.3420(3) 0.5866(2) 0.0423(12) Uani 1 1 d . . .
H7 H -0.0178 0.3386 0.6069 0.051 Uiso 1 1 calc R . .
C8 C 0.2061(6) 0.3998(3) 0.6140(2) 0.0379(11) Uani 1 1 d . . .
H8 H 0.2083 0.4368 0.6528 0.045 Uiso 1 1 calc R . .
C9 C 0.3429(5) 0.4062(3) 0.58637(18) 0.0294(9) Uani 1 1 d . . .
C10 C 0.4859(5) 0.4679(3) 0.61511(18) 0.0303(10) Uani 1 1 d . . .
C11 C 0.4950(6) 0.5281(3) 0.67175(19) 0.0377(11) Uani 1 1 d . . .
H11 H 0.4059 0.5273 0.6917 0.045 Uiso 1 1 calc R . .
C12 C 0.6306(7) 0.5874(3) 0.69835(19) 0.0406(12) Uani 1 1 d . . .
H12 H 0.6330 0.6280 0.7355 0.049 Uiso 1 1 calc R . .
C13 C 0.7627(6) 0.5880(3) 0.6712(2) 0.0392(12) Uani 1 1 d . . .
H13 H 0.8566 0.6278 0.6902 0.047 Uiso 1 1 calc R . .
C14 C 0.7584(6) 0.5305(3) 0.61616(18) 0.0322(10) Uani 1 1 d . . .
H14 H 0.8500 0.5312 0.5979 0.039 Uiso 1 1 calc R . .
C15 C 0.6211(5) 0.4714(2) 0.58686(17) 0.0262(9) Uani 1 1 d . . .
C16 C 0.6147(5) 0.4139(2) 0.52651(17) 0.0243(9) Uani 1 1 d . . .
C17 C 0.7468(5) 0.4204(2) 0.49560(17) 0.0250(8) Uani 1 1 d . . .
H17 H 0.8408 0.4607 0.5138 0.030 Uiso 1 1 calc R . .
C18 C 0.7346(5) 0.3670(2) 0.43901(17) 0.0243(8) Uani 1 1 d . . .
C19 C 1.1758(5) 0.0903(2) 0.30374(18) 0.0258(9) Uani 1 1 d . . .
C20 C 1.3163(5) 0.0628(3) 0.32035(17) 0.0259(9) Uani 1 1 d . . .
H20 H 1.4084 0.1051 0.3378 0.031 Uiso 1 1 calc R . .
C21 C 1.3214(5) -0.0322(3) 0.31067(17) 0.0250(9) Uani 1 1 d . . .
C22 C 1.4719(5) -0.0652(3) 0.32602(17) 0.0271(9) Uani 1 1 d . . .
C23 C 1.6123(5) -0.0055(3) 0.34978(19) 0.0324(10) Uani 1 1 d . . .
H23 H 1.6104 0.0577 0.3546 0.039 Uiso 1 1 calc R . .
C24 C 1.7533(5) -0.0363(3) 0.3664(2) 0.0367(10) Uani 1 1 d . . .
H24 H 1.8470 0.0052 0.3828 0.044 Uiso 1 1 calc R . .
C25 C 1.7568(6) -0.1286(3) 0.3588(2) 0.0420(11) Uani 1 1 d . . .
H25 H 1.8531 -0.1503 0.3709 0.050 Uiso 1 1 calc R . .
C26 C 1.6241(6) -0.1880(3) 0.3342(2) 0.0392(11) Uani 1 1 d . . .
H26 H 1.6297 -0.2508 0.3286 0.047 Uiso 1 1 calc R . .
C27 C 1.4762(5) -0.1587(3) 0.31654(19) 0.0308(9) Uani 1 1 d . . .
C28 C 1.3322(5) -0.2225(3) 0.29035(19) 0.0318(10) Uani 1 1 d . . .
C29 C 1.3334(6) -0.3163(3) 0.2778(2) 0.0415(11) Uani 1 1 d . . .
H29 H 1.4305 -0.3382 0.2856 0.050 Uiso 1 1 calc R . .
C30 C 1.1969(7) -0.3771(3) 0.2543(2) 0.0466(13) Uani 1 1 d . . .
H30 H 1.2012 -0.4397 0.2458 0.056 Uiso 1 1 calc R . .
C31 C 1.0553(6) -0.3464(3) 0.2435(2) 0.0395(11) Uani 1 1 d . . .
H31 H 0.9612 -0.3881 0.2284 0.047 Uiso 1 1 calc R . .
C32 C 1.0495(6) -0.2554(3) 0.2545(2) 0.0345(10) Uani 1 1 d . . .
H32 H 0.9508 -0.2352 0.2468 0.041 Uiso 1 1 calc R . .
C33 C 1.1877(5) -0.1909(3) 0.27708(18) 0.0281(9) Uani 1 1 d . . .
C34 C 1.1814(5) -0.0936(2) 0.28618(17) 0.0246(8) Uani 1 1 d . . .
C35 C 1.0384(5) -0.0610(3) 0.26969(18) 0.0255(8) Uani 1 1 d . . .
H35 H 0.9437 -0.1015 0.2530 0.031 Uiso 1 1 calc R . .
C36 C 1.0392(5) 0.0295(3) 0.27829(18) 0.0252(8) Uani 1 1 d . . .
C37 C 0.8520(5) 0.4156(3) 0.13041(18) 0.0296(9) Uani 1 1 d . . .
C38 C 0.8921(5) 0.4851(3) 0.09598(19) 0.0294(9) Uani 1 1 d . . .
H38 H 0.9819 0.5298 0.1119 0.035 Uiso 1 1 calc R . .
C39 C 0.7947(5) 0.4886(3) 0.03521(19) 0.0312(10) Uani 1 1 d . . .
C40 C 0.8298(6) 0.5627(3) -0.0032(2) 0.0349(10) Uani 1 1 d . . .
C41 C 0.9510(6) 0.6360(3) 0.0205(2) 0.0404(11) Uani 1 1 d . . .
H41 H 1.0108 0.6377 0.0625 0.049 Uiso 1 1 calc R . .
C42 C 0.9852(7) 0.7061(3) -0.0162(2) 0.0462(12) Uani 1 1 d . . .
H42 H 1.0689 0.7543 0.0004 0.055 Uiso 1 1 calc R . .
C43 C 0.8969(7) 0.7052(3) -0.0769(2) 0.0515(14) Uani 1 1 d . . .
H43 H 0.9204 0.7529 -0.1021 0.062 Uiso 1 1 calc R . .
C44 C 0.7759(7) 0.6361(3) -0.1011(2) 0.0466(13) Uani 1 1 d . . .
H44 H 0.7157 0.6373 -0.1427 0.056 Uiso 1 1 calc R . .
C45 C 0.7381(6) 0.5625(3) -0.0654(2) 0.0391(11) Uani 1 1 d . . .
C46 C 0.6094(6) 0.4896(3) -0.0909(2) 0.0387(11) Uani 1 1 d . . .
C47 C 0.5181(7) 0.4840(4) -0.1536(2) 0.0468(13) Uani 1 1 d . . .
H47 H 0.5452 0.5287 -0.1807 0.056 Uiso 1 1 calc R . .
C48 C 0.3946(7) 0.4182(4) -0.1765(2) 0.0530(14) Uani 1 1 d . . .
H48 H 0.3385 0.4164 -0.2192 0.064 Uiso 1 1 calc R . .
C49 C 0.3489(6) 0.3528(4) -0.1375(2) 0.0487(13) Uani 1 1 d . . .
H49 H 0.2586 0.3082 -0.1526 0.058 Uiso 1 1 calc R . .
C50 C 0.4370(6) 0.3538(3) -0.0765(2) 0.0421(11) Uani 1 1 d . . .
H50 H 0.4080 0.3079 -0.0506 0.051 Uiso 1 1 calc R . .
C51 C 0.5679(6) 0.4206(3) -0.0519(2) 0.0350(10) Uani 1 1 d . . .
C52 C 0.6635(5) 0.4206(3) 0.01206(19) 0.0324(10) Uani 1 1 d . . .
C53 C 0.6258(5) 0.3504(3) 0.0507(2) 0.0319(9) Uani 1 1 d . . .
H53 H 0.5364 0.3050 0.0365 0.038 Uiso 1 1 calc R . .
C54 C 0.7208(5) 0.3503(3) 0.10792(19) 0.0293(9) Uani 1 1 d . . .
Cl3 Cl -0.6498(2) 0.11104(13) -0.16222(8) 0.0792(5) Uani 1 1 d . A .
C55 C -0.5020(7) -0.0317(4) -0.1758(2) 0.0519(13) Uani 1 1 d . A .
H55 H -0.6032 -0.0660 -0.1916 0.08(2) Uiso 1 1 calc R . .
C56 C -0.3705(6) -0.0725(4) -0.1700(2) 0.0496(13) Uani 1 1 d . . .
H56 H -0.3813 -0.1356 -0.1824 0.060 Uiso 0.219(3) 1 calc PR A 2
C57 C -0.2243(7) -0.0240(4) -0.1468(2) 0.0504(13) Uani 1 1 d . A .
H57 H -0.1353 -0.0539 -0.1427 0.060 Uiso 0.781(3) 1 calc PR A 1
C58 C -0.2053(7) 0.0675(4) -0.1295(2) 0.0530(14) Uani 1 1 d . . .
H58 H -0.1034 0.1009 -0.1135 0.064 Uiso 0.781(3) 1 calc PR A 1
C59 C -0.3364(7) 0.1115(4) -0.1353(2) 0.0563(14) Uani 1 1 d . A .
H59 H -0.3253 0.1750 -0.1239 0.068 Uiso 0.219(3) 1 calc PR A 2
C60 C -0.4838(7) 0.0597(4) -0.1582(2) 0.0535(14) Uani 1 1 d . . .
Cl1 Cl -0.3922(2) -0.18851(10) -0.19508(8) 0.0496(5) Uani 0.781(3) 1 d P A 1
Cl2 Cl -0.3110(3) 0.22384(12) -0.11424(9) 0.0614(6) Uani 0.781(3) 1 d P A 1
Cl4 Cl -0.0231(10) 0.1305(5) -0.1116(3) 0.072(2) Uani 0.219(3) 1 d P A 2
Cl5 Cl -0.0555(9) -0.0577(5) -0.1286(3) 0.063(2) Uani 0.219(3) 1 d P A 2
Cl6 Cl 0.2811(2) 0.14318(10) 0.00835(8) 0.0526(6) Uani 0.840(5) 1 d P A .
Cl7 Cl 0.1441(3) -0.05600(15) -0.04467(12) 0.0670(9) Uani 0.660(5) 1 d P . .
C61 C 0.3401(7) -0.0258(3) -0.0208(2) 0.0478(12) Uani 1 1 d . . .
C62 C 0.5632(7) 0.0888(3) 0.0245(2) 0.0480(13) Uani 1 1 d . . .
H62 H 0.6056 0.1496 0.0413 0.058 Uiso 1 1 calc R . .
C63 C 0.4046(7) 0.0639(3) 0.0037(2) 0.0444(12) Uani 1 1 d . . .
Cl8 Cl 0.2983(3) 0.82353(15) 0.44962(10) 0.0592(8) Uani 0.630(5) 1 d P . .
Cl9 Cl 0.1421(2) 0.98976(18) 0.45788(8) 0.0805(8) Uani 0.870(5) 1 d P . .
C64 C 0.5673(7) 0.9224(5) 0.4968(2) 0.0560(15) Uani 1 1 d . . .
H64 H 0.6133 0.8690 0.4945 0.067 Uiso 1 1 calc R . .
C65 C 0.3411(6) 0.9966(5) 0.4807(2) 0.0556(15) Uani 1 1 d . . .
C66 C 0.4063(7) 0.9176(5) 0.4773(2) 0.0587(16) Uani 1 1 d . . .

loop_
_atom_site_aniso_label
_atom_site_aniso_U_11
_atom_site_aniso_U_22
_atom_site_aniso_U_33
_atom_site_aniso_U_23
_atom_site_aniso_U_13
_atom_site_aniso_U_12
P1 0.0336(6) 0.0233(5) 0.0220(5) 0.0065(4) 0.0083(4) 0.0118(4)
P2 0.0317(6) 0.0212(5) 0.0272(5) 0.0063(4) 0.0072(4) 0.0125(4)
P3 0.0362(6) 0.0229(5) 0.0210(5) 0.0080(4) 0.0064(4) 0.0107(4)
O1 0.0354(17) 0.0273(14) 0.0225(13) 0.0000(11) 0.0066(12) 0.0091(11)
O2 0.0313(17) 0.0286(14) 0.0286(14) 0.0024(11) 0.0091(12) 0.0070(11)
O3 0.0361(17) 0.0175(13) 0.0363(15) 0.0040(11) 0.0058(13) 0.0089(11)
O4 0.0266(16) 0.0228(14) 0.0418(16) 0.0079(11) 0.0047(13) 0.0123(11)
O5 0.0400(18) 0.0291(14) 0.0187(13) 0.0068(11) 0.0048(12) 0.0093(12)
O6 0.0467(19) 0.0259(14) 0.0294(15) 0.0109(11) 0.0073(13) 0.0060(12)
N1 0.041(2) 0.0298(18) 0.0263(17) 0.0134(14) 0.0110(15) 0.0178(15)
N2 0.038(2) 0.0296(17) 0.0252(17) 0.0057(13) 0.0115(15) 0.0134(15)
N3 0.039(2) 0.0260(17) 0.0285(17) 0.0083(13) 0.0099(15) 0.0175(14)
C1 0.032(2) 0.0218(18) 0.0164(17) 0.0058(14) 0.0044(16) 0.0099(15)
C2 0.031(2) 0.0225(18) 0.0213(18) 0.0075(14) 0.0034(16) 0.0087(15)
C3 0.031(2) 0.0247(19) 0.0199(18) 0.0100(14) 0.0071(16) 0.0153(16)
C4 0.038(3) 0.028(2) 0.0242(19) 0.0159(15) 0.0092(17) 0.0194(17)
C5 0.038(3) 0.038(2) 0.030(2) 0.0128(17) 0.0084(19) 0.0154(19)
C6 0.031(3) 0.053(3) 0.044(3) 0.023(2) 0.013(2) 0.014(2)
C7 0.042(3) 0.060(3) 0.038(2) 0.025(2) 0.020(2) 0.027(2)
C8 0.054(3) 0.046(3) 0.027(2) 0.0188(19) 0.016(2) 0.031(2)
C9 0.042(3) 0.034(2) 0.0236(19) 0.0182(16) 0.0133(18) 0.0258(18)
C10 0.051(3) 0.027(2) 0.0192(18) 0.0127(15) 0.0059(18) 0.0246(18)
C11 0.069(3) 0.032(2) 0.022(2) 0.0125(17) 0.013(2) 0.033(2)
C12 0.076(4) 0.032(2) 0.0175(19) 0.0053(16) 0.002(2) 0.028(2)
C13 0.061(3) 0.029(2) 0.025(2) 0.0036(17) -0.006(2) 0.015(2)
C14 0.047(3) 0.028(2) 0.0215(19) 0.0064(16) -0.0022(18) 0.0135(18)
C15 0.042(3) 0.0239(19) 0.0172(18) 0.0105(14) 0.0045(17) 0.0175(17)
C16 0.037(2) 0.0221(18) 0.0178(17) 0.0083(14) 0.0036(16) 0.0145(16)
C17 0.033(2) 0.0214(18) 0.0215(18) 0.0075(14) 0.0013(16) 0.0086(15)
C18 0.029(2) 0.027(2) 0.0223(18) 0.0089(15) 0.0095(16) 0.0126(16)
C19 0.034(2) 0.0214(19) 0.0246(19) 0.0049(15) 0.0069(17) 0.0117(16)
C20 0.030(2) 0.027(2) 0.0215(18) 0.0070(15) 0.0018(16) 0.0062(16)
C21 0.033(2) 0.028(2) 0.0200(18) 0.0127(15) 0.0086(16) 0.0152(17)
C22 0.031(2) 0.038(2) 0.0178(18) 0.0147(16) 0.0075(16) 0.0154(18)
C23 0.037(3) 0.038(2) 0.027(2) 0.0157(17) 0.0083(18) 0.0110(19)
C24 0.031(3) 0.055(3) 0.031(2) 0.023(2) 0.0078(19) 0.017(2)
C25 0.035(3) 0.061(3) 0.040(2) 0.028(2) 0.010(2) 0.024(2)
C26 0.047(3) 0.042(3) 0.040(2) 0.024(2) 0.014(2) 0.026(2)
C27 0.037(3) 0.037(2) 0.026(2) 0.0191(17) 0.0106(18) 0.0192(19)
C28 0.044(3) 0.031(2) 0.027(2) 0.0138(16) 0.0093(19) 0.0193(18)
C29 0.049(3) 0.032(2) 0.050(3) 0.015(2) 0.008(2) 0.022(2)
C30 0.071(4) 0.024(2) 0.049(3) 0.0112(19) 0.011(3) 0.022(2)
C31 0.051(3) 0.026(2) 0.043(3) 0.0037(18) 0.010(2) 0.0083(19)
C32 0.042(3) 0.030(2) 0.033(2) 0.0077(17) 0.0032(19) 0.0128(18)
C33 0.037(3) 0.027(2) 0.0242(19) 0.0085(15) 0.0078(17) 0.0120(17)
C34 0.034(2) 0.0234(19) 0.0203(18) 0.0088(14) 0.0081(16) 0.0098(16)
C35 0.029(2) 0.0245(19) 0.0262(19) 0.0067(15) 0.0073(17) 0.0095(16)
C36 0.024(2) 0.029(2) 0.0246(19) 0.0058(15) 0.0057(16) 0.0108(16)
C37 0.042(3) 0.029(2) 0.0222(19) 0.0073(16) 0.0072(18) 0.0131(18)
C38 0.041(3) 0.0245(19) 0.028(2) 0.0069(16) 0.0129(18) 0.0117(17)
C39 0.045(3) 0.027(2) 0.029(2) 0.0078(16) 0.0158(19) 0.0197(19)
C40 0.049(3) 0.034(2) 0.033(2) 0.0114(18) 0.022(2) 0.024(2)
C41 0.061(3) 0.034(2) 0.034(2) 0.0111(19) 0.018(2) 0.018(2)
C42 0.067(4) 0.033(2) 0.049(3) 0.015(2) 0.028(3) 0.017(2)
C43 0.078(4) 0.045(3) 0.047(3) 0.024(2) 0.031(3) 0.027(3)
C44 0.066(4) 0.053(3) 0.034(2) 0.023(2) 0.020(2) 0.031(3)
C45 0.054(3) 0.047(3) 0.031(2) 0.0172(19) 0.023(2) 0.032(2)
C46 0.047(3) 0.050(3) 0.029(2) 0.0125(19) 0.014(2) 0.029(2)
C47 0.056(3) 0.067(3) 0.029(2) 0.019(2) 0.015(2) 0.031(3)
C48 0.052(3) 0.082(4) 0.030(2) 0.015(2) 0.004(2) 0.030(3)
C49 0.045(3) 0.060(3) 0.041(3) 0.003(2) -0.003(2) 0.023(2)
C50 0.049(3) 0.043(3) 0.038(2) 0.009(2) 0.003(2) 0.022(2)
C51 0.042(3) 0.042(2) 0.028(2) 0.0058(18) 0.0097(19) 0.026(2)
C52 0.042(3) 0.033(2) 0.030(2) 0.0087(17) 0.0111(19) 0.0223(19)
C53 0.037(3) 0.029(2) 0.032(2) 0.0065(17) 0.0065(19) 0.0121(17)
C54 0.040(3) 0.025(2) 0.027(2) 0.0080(16) 0.0101(18) 0.0126(17)
Cl3 0.0823(12) 0.0957(12) 0.0622(9) 0.0083(8) 0.0010(8) 0.0388(9)
C55 0.051(4) 0.073(4) 0.035(3) 0.013(2) 0.009(2) 0.015(3)
C56 0.048(3) 0.070(3) 0.036(2) 0.016(2) 0.013(2) 0.015(3)
C57 0.053(3) 0.069(4) 0.034(2) 0.018(2) 0.009(2) 0.019(3)
C58 0.043(3) 0.084(4) 0.036(3) 0.009(2) 0.010(2) 0.018(3)
C59 0.064(4) 0.077(4) 0.031(2) 0.008(2) 0.011(2) 0.015(3)
C60 0.058(4) 0.083(4) 0.026(2) 0.014(2) 0.010(2) 0.025(3)
Cl1 0.0626(11) 0.0434(9) 0.0485(9) 0.0193(7) 0.0213(8) 0.0064(7)
Cl2 0.0759(14) 0.0546(10) 0.0578(11) -0.0023(8) 0.0164(9) 0.0243(9)
Cl4 0.093(6) 0.073(5) 0.046(4) -0.009(3) 0.002(3) 0.027(4)
Cl5 0.073(5) 0.088(5) 0.041(3) 0.027(3) 0.017(3) 0.039(4)
Cl6 0.0662(12) 0.0414(8) 0.0622(10) 0.0163(7) 0.0261(8) 0.0257(7)
Cl7 0.0576(15) 0.0596(14) 0.0775(16) 0.0196(11) -0.0036(11) 0.0015(10)
C61 0.057(3) 0.042(3) 0.048(3) 0.015(2) 0.012(2) 0.013(2)
C62 0.064(4) 0.033(2) 0.048(3) 0.007(2) 0.012(3) 0.011(2)
C63 0.061(4) 0.041(3) 0.039(2) 0.013(2) 0.017(2) 0.020(2)
Cl8 0.0704(17) 0.0607(14) 0.0437(12) 0.0170(9) 0.0139(10) -0.0087(11)
Cl9 0.0406(11) 0.170(2) 0.0386(9) 0.0302(10) 0.0060(7) 0.0328(11)
C64 0.061(4) 0.090(4) 0.026(2) 0.028(3) 0.012(2) 0.028(3)
C65 0.039(3) 0.107(5) 0.024(2) 0.024(3) 0.005(2) 0.015(3)
C66 0.058(4) 0.096(4) 0.024(2) 0.021(3) 0.011(2) 0.008(3)

loop_
_atom_type_symbol
_atom_type_description
_atom_type_scat_dispersion_real
_atom_type_scat_dispersion_imag
_atom_type_scat_source
C C 0.0033 0.0016 'International Tables Vol C Tables 4.2.6.8 and 6.1.1.4'
H H 0.0000 0.0000 'International Tables Vol C Tables 4.2.6.8 and 6.1.1.4'
Cl Cl 0.1484 0.1585 'International Tables Vol C Tables 4.2.6.8 and 6.1.1.4'
N N 0.0061 0.0033 'International Tables Vol C Tables 4.2.6.8 and 6.1.1.4'
O O 0.0106 0.0060 'International Tables Vol C Tables 4.2.6.8 and 6.1.1.4'
P P 0.1023 0.0942 'International Tables Vol C Tables 4.2.6.8 and 6.1.1.4'

loop_
_geom_angle_atom_site_label_1
_geom_angle_atom_site_label_2
_geom_angle_atom_site_label_3
_geom_angle
_geom_angle_site_symmetry_1
N3 P1 N1 117.35(18) .
N3 P1 O1 110.60(17) .
N1 P1 O1 110.10(17) .
N3 P1 O2 109.97(16) .
N1 P1 O2 109.83(17) .
O1 P1 O2 97.13(14) .
N1 P2 N2 117.39(17) .
N1 P2 O4 109.87(17) .
N2 P2 O4 110.40(16) .
N1 P2 O3 109.58(17) .
N2 P2 O3 110.35(17) .
O4 P2 O3 97.42(14) .
N3 P3 N2 117.12(17) .
N3 P3 O6 110.61(18) .
N2 P3 O6 109.77(17) .
N3 P3 O5 109.26(16) .
N2 P3 O5 110.95(18) .
O6 P3 O5 97.34(14) .
C1 O1 P1 109.7(2) .
C18 O2 P1 109.6(2) .
C19 O3 P2 109.3(2) .
C36 O4 P2 109.8(2) .
C37 O5 P3 108.7(2) .
C54 O6 P3 109.2(3) .
P2 N1 P1 122.50(19) .
P2 N2 P3 122.7(2) .
P3 N3 P1 122.6(2) .
C2 C1 C18 122.8(4) .
C2 C1 O1 125.7(3) .
C18 C1 O1 111.4(4) .
C1 C2 C3 117.7(4) .
C1 C2 H2 121.1 .
C3 C2 H2 121.1 .
C16 C3 C2 119.8(4) .
C16 C3 C4 119.9(3) .
C2 C3 C4 120.2(4) .
C5 C4 C9 118.5(4) .
C5 C4 C3 121.6(4) .
C9 C4 C3 120.0(4) .
C6 C5 C4 122.2(4) .
C6 C5 H5 118.9 .
C4 C5 H5 118.9 .
C5 C6 C7 119.1(5) .
C5 C6 H6 120.4 .
C7 C6 H6 120.4 .
C8 C7 C6 120.0(5) .
C8 C7 H7 120.0 .
C6 C7 H7 120.0 .
C7 C8 C9 122.2(4) .
C7 C8 H8 118.9 .
C9 C8 H8 118.9 .
C8 C9 C4 117.9(4) .
C8 C9 C10 122.3(4) .
C4 C9 C10 119.8(4) .
C15 C10 C11 117.5(4) .
C15 C10 C9 120.8(4) .
C11 C10 C9 121.7(4) .
C12 C11 C10 121.4(5) .
C12 C11 H11 119.3 .
C10 C11 H11 119.3 .
C13 C12 C11 120.2(4) .
C13 C12 H12 119.9 .
C11 C12 H12 119.9 .
C12 C13 C14 120.0(5) .
C12 C13 H13 120.0 .
C14 C13 H13 120.0 .
C13 C14 C15 121.2(5) .
C13 C14 H14 119.4 .
C15 C14 H14 119.4 .
C14 C15 C10 119.6(4) .
C14 C15 C16 121.0(4) .
C10 C15 C16 119.4(4) .
C3 C16 C17 119.8(3) .
C3 C16 C15 120.1(4) .
C17 C16 C15 120.0(4) .
C18 C17 C16 118.1(4) .
C18 C17 H17 121.0 .
C16 C17 H17 121.0 .
C17 C18 C1 121.7(4) .
C17 C18 O2 126.2(4) .
C1 C18 O2 112.1(3) .
C20 C19 C36 122.1(4) .
C20 C19 O3 125.9(4) .
C36 C19 O3 112.1(3) .
C19 C20 C21 117.7(4) .
C19 C20 H20 121.1 .
C21 C20 H20 121.1 .
C34 C21 C20 119.7(4) .
C34 C21 C22 120.4(3) .
C20 C21 C22 119.9(4) .
C23 C22 C27 119.0(4) .
C23 C22 C21 121.4(4) .
C27 C22 C21 119.6(4) .
C24 C23 C22 121.7(4) .
C24 C23 H23 119.2 .
C22 C23 H23 119.2 .
C23 C24 C25 119.3(4) .
C23 C24 H24 120.3 .
C25 C24 H24 120.3 .
C26 C25 C24 120.6(4) .
C26 C25 H25 119.7 .
C24 C25 H25 119.7 .
C25 C26 C27 121.7(4) .
C25 C26 H26 119.2 .
C27 C26 H26 119.2 .
C22 C27 C26 117.7(4) .
C22 C27 C28 120.3(4) .
C26 C27 C28 122.0(4) .
C33 C28 C29 118.3(4) .
C33 C28 C27 119.9(4) .
C29 C28 C27 121.7(4) .
C30 C29 C28 121.9(4) .
C30 C29 H29 119.1 .
C28 C29 H29 119.1 .
C31 C30 C29 119.7(4) .
C31 C30 H30 120.1 .
C29 C30 H30 120.1 .
C30 C31 C32 120.1(5) .
C30 C31 H31 119.9 .
C32 C31 H31 119.9 .
C31 C32 C33 121.6(4) .
C31 C32 H32 119.2 .
C33 C32 H32 119.2 .
C28 C33 C32 118.3(4) .
C28 C33 C34 120.4(4) .
C32 C33 C34 121.3(4) .
C35 C34 C21 120.0(3) .
C35 C34 C33 120.7(4) .
C21 C34 C33 119.3(4) .
C36 C35 C34 118.4(4) .
C36 C35 H35 120.8 .
C34 C35 H35 120.8 .
C35 C36 C19 122.0(4) .
C35 C36 O4 126.7(4) .
C19 C36 O4 111.3(3) .
C38 C37 C54 121.7(4) .
C38 C37 O5 125.8(4) .
C54 C37 O5 112.5(3) .
C37 C38 C39 117.8(4) .
C37 C38 H38 121.1 .
C39 C38 H38 121.1 .
C52 C39 C38 120.0(4) .
C52 C39 C40 119.7(4) .
C38 C39 C40 120.3(4) .
C41 C40 C45 118.6(4) .
C41 C40 C39 121.6(4) .
C45 C40 C39 119.8(4) .
C42 C41 C40 121.6(4) .
C42 C41 H41 119.2 .
C40 C41 H41 119.2 .
C43 C42 C41 119.6(5) .
C43 C42 H42 120.2 .
C41 C42 H42 120.2 .
C44 C43 C42 120.6(4) .
C44 C43 H43 119.7 .
C42 C43 H43 119.7 .
C43 C44 C45 121.6(5) .
C43 C44 H44 119.2 .
C45 C44 H44 119.2 .
C40 C45 C44 118.0(5) .
C40 C45 C46 120.4(4) .
C44 C45 C46 121.7(4) .
C47 C46 C51 117.2(5) .
C47 C46 C45 122.8(4) .
C51 C46 C45 120.0(4) .
C48 C47 C46 122.9(5) .
C48 C47 H47 118.6 .
C46 C47 H47 118.6 .
C47 C48 C49 120.2(4) .
C47 C48 H48 119.9 .
C49 C48 H48 119.9 .
C50 C49 C48 119.1(5) .
C50 C49 H49 120.5 .
C48 C49 H49 120.5 .
C49 C50 C51 121.9(5) .
C49 C50 H50 119.1 .
C51 C50 H50 119.1 .
C50 C51 C46 118.6(4) .
C50 C51 C52 122.0(4) .
C46 C51 C52 119.4(4) .
C39 C52 C53 119.6(4) .
C39 C52 C51 120.5(4) .
C53 C52 C51 119.8(4) .
C54 C53 C52 118.1(4) .
C54 C53 H53 120.9 .
C52 C53 H53 120.9 .
C53 C54 C37 122.6(4) .
C53 C54 O6 125.2(4) .
C37 C54 O6 112.2(3) .
C60 C55 C56 118.4(5) .
C60 C55 H55 120.8 .
C56 C55 H55 120.8 .
C57 C56 C55 121.4(6) .
C57 C56 Cl1 119.9(4) .
C55 C56 Cl1 118.7(4) .
C57 C56 H56 119.3 .
C55 C56 H56 119.3 .
Cl1 C56 H56 1.5 .
C56 C57 C58 120.5(5) .
C56 C57 Cl5 130.5(6) .
C58 C57 Cl5 108.8(5) .
C56 C57 H57 119.8 .
C58 C57 H57 119.8 .
Cl5 C57 H57 11.9 .
C57 C58 C59 119.8(5) .
C57 C58 Cl4 120.5(5) .
C59 C58 Cl4 119.1(5) .
C57 C58 H58 120.1 .
C59 C58 H58 120.1 .
Cl4 C58 H58 7.9 .
C60 C59 C58 118.1(6) .
C60 C59 Cl2 122.6(5) .
C58 C59 Cl2 119.2(5) .
C60 C59 H59 120.9 .
C58 C59 H59 120.9 .
Cl2 C59 H59 1.7 .
C55 C60 C59 121.8(6) .
C55 C60 Cl3 118.8(5) .
C59 C60 Cl3 119.4(5) .
C57 Cl5 Cl7 141.6(4) .
C61 Cl7 Cl5 142.8(3) .
C62 C61 C63 119.5(5) 2_655
C62 C61 Cl7 120.2(4) 2_655
C63 C61 Cl7 120.4(4) .
C61 C62 C63 119.6(5) 2_655
C61 C62 H62 120.2 2_655
C63 C62 H62 120.2 .
C62 C63 C61 120.9(5) .
C62 C63 Cl6 120.0(4) .
C61 C63 Cl6 119.1(4) .
C65 C64 C66 120.1(6) 2_676
C65 C64 H64 120.0 2_676
C66 C64 H64 120.0 .
C64 C65 C66 120.8(5) 2_676
C64 C65 Cl9 120.3(5) 2_676
C66 C65 Cl9 118.9(5) .
C64 C66 C65 119.2(6) .
C64 C66 Cl8 120.6(6) .
C65 C66 Cl8 120.2(5) .

loop_
_geom_bond_atom_site_label_1
_geom_bond_atom_site_label_2
_geom_bond_distance
_geom_bond_site_symmetry_2
P1 N3 1.583(3) .
P1 N1 1.587(3) .
P1 O1 1.612(3) .
P1 O2 1.616(3) .
P2 N1 1.579(4) .
P2 N2 1.582(3) .
P2 O4 1.612(3) .
P2 O3 1.622(3) .
P3 N3 1.581(3) .
P3 N2 1.583(3) .
P3 O6 1.627(3) .
P3 O5 1.631(3) .
O1 C1 1.403(5) .
O2 C18 1.393(5) .
O3 C19 1.398(4) .
O4 C36 1.403(5) .
O5 C37 1.399(5) .
O6 C54 1.394(5) .
C1 C2 1.356(6) .
C1 C18 1.384(6) .
C2 C3 1.425(5) .
C2 H2 0.9500 .
C3 C16 1.420(6) .
C3 C4 1.459(6) .
C4 C5 1.414(6) .
C4 C9 1.428(6) .
C5 C6 1.379(7) .
C5 H5 0.9500 .
C6 C7 1.409(7) .
C6 H6 0.9500 .
C7 C8 1.370(7) .
C7 H7 0.9500 .
C8 C9 1.418(6) .
C8 H8 0.9500 .
C9 C10 1.453(6) .
C10 C15 1.415(6) .
C10 C11 1.425(6) .
C11 C12 1.381(7) .
C11 H11 0.9500 .
C12 C13 1.380(7) .
C12 H12 0.9500 .
C13 C14 1.384(6) .
C13 H13 0.9500 .
C14 C15 1.402(6) .
C14 H14 0.9500 .
C15 C16 1.471(5) .
C16 C17 1.423(6) .
C17 C18 1.366(5) .
C17 H17 0.9500 .
C19 C20 1.353(6) .
C19 C36 1.394(6) .
C20 C21 1.433(5) .
C20 H20 0.9500 .
C21 C34 1.415(6) .
C21 C22 1.470(6) .
C22 C23 1.403(6) .
C22 C27 1.408(6) .
C23 C24 1.381(6) .
C23 H23 0.9500 .
C24 C25 1.387(7) .
C24 H24 0.9500 .
C25 C26 1.356(7) .
C25 H25 0.9500 .
C26 C27 1.429(6) .
C26 H26 0.9500 .
C27 C28 1.464(6) .
C28 C33 1.407(6) .
C28 C29 1.413(6) .
C29 C30 1.385(7) .
C29 H29 0.9500 .
C30 C31 1.375(7) .
C30 H30 0.9500 .
C31 C32 1.378(6) .
C31 H31 0.9500 .
C32 C33 1.422(6) .
C32 H32 0.9500 .
C33 C34 1.470(5) .
C34 C35 1.409(6) .
C35 C36 1.355(5) .
C35 H35 0.9500 .
C37 C38 1.365(6) .
C37 C54 1.386(6) .
C38 C39 1.427(6) .
C38 H38 0.9500 .
C39 C52 1.411(7) .
C39 C40 1.463(6) .
C40 C41 1.408(7) .
C40 C45 1.421(6) .
C41 C42 1.390(6) .
C41 H41 0.9500 .
C42 C43 1.380(8) .
C42 H42 0.9500 .
C43 C44 1.369(8) .
C43 H43 0.9500 .
C44 C45 1.424(6) .
C44 H44 0.9500 .
C45 C46 1.450(7) .
C46 C47 1.418(6) .
C46 C51 1.426(6) .
C47 C48 1.348(8) .
C47 H47 0.9500 .
C48 C49 1.396(8) .
C48 H48 0.9500 .
C49 C50 1.384(6) .
C49 H49 0.9500 .
C50 C51 1.405(7) .
C50 H50 0.9500 .
C51 C52 1.466(6) .
C52 C53 1.426(6) .
C53 C54 1.349(6) .
C53 H53 0.9500 .
Cl3 C60 1.735(6) .
C55 C60 1.372(8) .
C55 C56 1.373(8) .
C55 H55 0.9500 .
C56 C57 1.367(8) .
C56 Cl1 1.753(6) .
C56 H56 0.9500 .
C57 C58 1.372(8) .
C57 Cl5 1.627(8) .
C57 H57 0.9500 .
C58 C59 1.398(8) .
C58 Cl4 1.700(10) .
C58 H58 0.9500 .
C59 C60 1.395(8) .
C59 Cl2 1.682(6) .
C59 H59 0.9500 .
Cl5 Cl7 2.265(7) .
Cl6 C63 1.729(5) .
Cl7 C61 1.689(6) .
C61 C62 1.364(7) 2_655
C61 C63 1.403(7) .
C62 C61 1.364(7) 2_655
C62 C63 1.371(8) .
C62 H62 0.9500 .
Cl8 C66 1.588(7) .
Cl9 C65 1.714(6) .
C64 C65 1.358(9) 2_676
C64 C66 1.390(8) .
C64 H64 0.9500 .
C65 C64 1.358(9) 2_676
C65 C66 1.391(9) .
